data_2015181
loop_
_publ_author_name
'M. Enriqueta D\'iaz de Vivar'
'Sergio Baggio'
'Mar\'ia Teresa Garland'
'Ricardo Baggio'

_publ_section_title
<i>catena</i>-Poly[[aqua(3,4,7,8-tetramethyl-1,10-phenanthroline-\k^2^<i>N</i>,<i>N</i>')cadmium(II)]-\m~3~-thiosulfato-\k^3^<i>S</i>:<i>S</i>:<i>O</i>]
_journal_coeditor_code OB1239
_journal_issue 11
_journal_name_full 'Acta Crystallographica Section C'
_journal_page_first m494
_journal_page_last m496
_journal_paper_doi 10.1107/S0108270105025151
_journal_volume 61
_journal_year 2005
_chemical_formula_iupac '[Cd (S2 O3) (C16 H16 N2) (H2 O)]'
_chemical_formula_moiety 'C16 H18 Cd N2 O4 S2'
_chemical_formula_sum 'C16 H18 Cd N2 O4 S2'
_chemical_formula_weight 478.84
_chemical_name_systematic
;
catena-Poly[[aqua(3,4,7,8-tetramethyl-1,10-phenanthroline-
\k^2^N,N')cadmium(II)]-\m~3~-thiosulfato-\k^3^S:S:O]
;
_space_group_IT_number 14
_symmetry_cell_setting monoclinic
_symmetry_space_group_name_Hall '-P 2ybc'
_symmetry_space_group_name_H-M 'P 1 21/c 1'
_atom_sites_solution_hydrogens geom
_atom_sites_solution_primary direct
_atom_sites_solution_secondary difmap
_audit_creation_method SHELXL-97
_cell_angle_alpha 90.00
_cell_angle_beta 105.615(4)
_cell_angle_gamma 90.00
_cell_formula_units_Z 4
_cell_length_a 11.086(2)
_cell_length_b 21.846(5)
_cell_length_c 7.2000(15)
_cell_measurement_reflns_used 1520
_cell_measurement_temperature 297(2)
_cell_measurement_theta_max 47.44
_cell_measurement_theta_min 5.33
_cell_volume 1679.4(6)
_computing_cell_refinement 'SAINT-NT (Bruker, 2000)'
_computing_data_collection 'SMART-NT (Bruker, 2001)'
_computing_data_reduction SAINT-NT
_computing_molecular_graphics 'XP in SHELXTL-PC (Sheldrick, 1994)'
_computing_publication_material SHELXL97
_computing_structure_refinement 'SHELXL97 (Sheldrick, 1997)'
_computing_structure_solution 'SHELXS97 (Sheldrick, 1997)'
_diffrn_ambient_temperature 297(2)
_diffrn_measured_fraction_theta_full 1.000
_diffrn_measured_fraction_theta_max 0.933
_diffrn_measurement_device_type 'Bruker CCD area-detector'
_diffrn_measurement_method '\f and \w'
_diffrn_radiation_monochromator graphite
_diffrn_radiation_source 'fine-focus sealed tube'
_diffrn_radiation_type MoK\a
_diffrn_radiation_wavelength 0.71073
_diffrn_reflns_av_R_equivalents 0.0644
_diffrn_reflns_av_sigmaI/netI 0.0714
_diffrn_reflns_limit_h_max 13
_diffrn_reflns_limit_h_min -14
_diffrn_reflns_limit_k_max 28
_diffrn_reflns_limit_k_min -28
_diffrn_reflns_limit_l_max 9
_diffrn_reflns_limit_l_min -9
_diffrn_reflns_number 13727
_diffrn_reflns_theta_full 25.00
_diffrn_reflns_theta_max 28.07
_diffrn_reflns_theta_min 1.86
_diffrn_standards_number 0
_exptl_absorpt_coefficient_mu 1.574
_exptl_absorpt_correction_T_max 0.94
_exptl_absorpt_correction_T_min 0.82
_exptl_absorpt_correction_type multi-scan
_exptl_absorpt_process_details
;
[SADABS (Sheldrick, 1996) in SAINT-NT (Bruker, 2000)]
;
_exptl_crystal_colour colorless
_exptl_crystal_density_diffrn 1.894
_exptl_crystal_density_method 'not measured'
_exptl_crystal_description plate
_exptl_crystal_F_000 960
_exptl_crystal_size_max 0.27
_exptl_crystal_size_mid 0.09
_exptl_crystal_size_min 0.04
_refine_diff_density_max 0.819
_refine_diff_density_min -0.644
_refine_ls_extinction_method none
_refine_ls_goodness_of_fit_ref 1.078
_refine_ls_hydrogen_treatment mixed
_refine_ls_matrix_type full
_refine_ls_number_parameters 238
_refine_ls_number_reflns 3818
_refine_ls_number_restraints 9
_refine_ls_restrained_S_all 1.080
_refine_ls_R_factor_all 0.0846
_refine_ls_R_factor_gt 0.0579
_refine_ls_shift/su_max 0.002
_refine_ls_shift/su_mean 0.000
_refine_ls_structure_factor_coef Fsqd
_refine_ls_weighting_details 'calc w=1/[\s^2^(Fo^2^)+(0.0440P)^2^] where P=(Fo^2^+2Fc^2^)/3'
_refine_ls_weighting_scheme calc
_refine_ls_wR_factor_gt 0.1019
_refine_ls_wR_factor_ref 0.1100
_reflns_number_gt 2868
_reflns_number_total 3818
_reflns_threshold_expression I>2\s(I)
_cod_data_source_file ob1239.cif
_cod_data_source_block I
_cod_original_sg_symbol_H-M 'P 21/c'
_cod_database_code 2015181
_cod_database_fobs_code 2015181

loop_
_symmetry_equiv_pos_as_xyz
'x, y, z'
'-x, y+1/2, -z+1/2'
'-x, -y, -z'
'x, -y-1/2, z-1/2'

loop_
_atom_site_label
_atom_site_fract_x
_atom_site_fract_y
_atom_site_fract_z
_atom_site_U_iso_or_equiv
_atom_site_adp_type
_atom_site_calc_flag
_atom_site_refinement_flags
_atom_site_occupancy
_atom_site_disorder_assembly
_atom_site_disorder_group
_atom_site_type_symbol
Cd1 0.21821(3) 0.177844(17) 0.26774(6) 0.02836(14) Uani d . 1 . . Cd
S1 0.18986(12) 0.28725(6) 0.40571(19) 0.0276(3) Uani d . 1 . . S
S2 0.31287(12) 0.34086(6) 0.30477(19) 0.0245(3) Uani d . 1 . . S
O1 0.3514(4) 0.38946(17) 0.4426(5) 0.0377(9) Uani d . 1 . . O
O2 0.4185(3) 0.30215(16) 0.2916(5) 0.0316(9) Uani d . 1 . . O
O3 0.2431(4) 0.36164(17) 0.1142(5) 0.0365(9) Uani d . 1 . . O
O1W 0.4331(3) 0.18414(17) 0.4073(6) 0.0329(9) Uani d D 1 . . O
H1WA 0.448(6) 0.2190(13) 0.364(7) 0.07(2) Uiso d D 1 . . H
H1WB 0.434(6) 0.185(2) 0.526(3) 0.06(2) Uiso d D 1 . . H
N1 0.2092(4) 0.07311(19) 0.2503(5) 0.0232(9) Uani d . 1 . . N
N2 0.0114(4) 0.1475(2) 0.2379(6) 0.0277(10) Uani d . 1 . . N
C1 0.3067(5) 0.0371(2) 0.2626(7) 0.0280(12) Uani d . 1 . . C
H1 0.3831 0.0553 0.2663 0.034 Uiso calc R 1 . . H
C2 0.3020(5) -0.0266(3) 0.2702(7) 0.0341(14) Uani d . 1 . . C
C3 0.1899(5) -0.0546(2) 0.2658(7) 0.0307(13) Uani d . 1 . . C
C4 0.0840(5) -0.0165(2) 0.2553(7) 0.0285(12) Uani d . 1 . . C
C5 -0.0355(6) -0.0407(3) 0.2514(8) 0.0371(14) Uani d . 1 . . C
H5 -0.0456 -0.0829 0.2562 0.045 Uiso calc R 1 . . H
C6 -0.1349(5) -0.0037(3) 0.2408(7) 0.0347(13) Uani d . 1 . . C
H6 -0.2122 -0.0211 0.2363 0.042 Uiso calc R 1 . . H
C7 -0.1243(5) 0.0613(2) 0.2365(7) 0.0291(12) Uani d . 1 . . C
C8 -0.2262(5) 0.1014(3) 0.2244(7) 0.0306(12) Uani d . 1 . . C
C9 -0.2052(5) 0.1637(3) 0.2193(8) 0.0329(13) Uani d . 1 . . C
C10 -0.0853(5) 0.1838(3) 0.2276(7) 0.0322(12) Uani d . 1 . . C
H10 -0.0720 0.2258 0.2257 0.039 Uiso calc R 1 . . H
C11 -0.0073(4) 0.0864(2) 0.2415(6) 0.0228(11) Uani d . 1 . . C
C12 0.0987(5) 0.0467(2) 0.2495(7) 0.0222(11) Uani d . 1 . . C
C13 0.4222(6) -0.0624(3) 0.2882(9) 0.0472(16) Uani d . 1 . . C
H13A 0.4087 -0.0926 0.1877 0.071 Uiso calc RD 1 . . H
H13B 0.4465 -0.0824 0.4115 0.071 Uiso calc RD 1 . . H
H13C 0.4875 -0.0350 0.2768 0.071 Uiso calc R 1 . . H
C14 0.1794(6) -0.1227(2) 0.2718(8) 0.0435(15) Uani d . 1 . . C
H14A 0.2543 -0.1409 0.2541 0.065 Uiso calc RD 1 . . H
H14B 0.1086 -0.1359 0.1707 0.065 Uiso calc R 1 . . H
H14C 0.1685 -0.1349 0.3943 0.065 Uiso calc R 1 . . H
C15 -0.3525(5) 0.0760(3) 0.2205(9) 0.0440(16) Uani d . 1 . . C
H15A -0.4138 0.1081 0.1901 0.066 Uiso calc RD 1 . . H
H15B -0.3502 0.0591 0.3445 0.066 Uiso calc R 1 . . H
H15C -0.3745 0.0445 0.1244 0.066 Uiso calc R 1 . . H
C16 -0.3085(6) 0.2100(3) 0.2069(10) 0.0537(18) Uani d . 1 . . C
H16A -0.2755 0.2506 0.2062 0.081 Uiso calc R 1 . . H
H16B -0.3418 0.2053 0.3161 0.081 Uiso calc RD 1 . . H
H16C -0.3739 0.2034 0.0904 0.081 Uiso calc RD 1 . . H

loop_
_atom_site_aniso_label
_atom_site_aniso_U_11
_atom_site_aniso_U_22
_atom_site_aniso_U_33
_atom_site_aniso_U_12
_atom_site_aniso_U_13
_atom_site_aniso_U_23
Cd1 0.0237(2) 0.0232(2) 0.0385(2) -0.00350(17) 0.00881(16) 0.00047(18)
S1 0.0306(7) 0.0243(7) 0.0319(7) -0.0040(6) 0.0155(6) -0.0029(6)
S2 0.0282(7) 0.0219(7) 0.0251(7) 0.0000(5) 0.0098(5) 0.0000(5)
O1 0.047(2) 0.033(2) 0.036(2) -0.0120(18) 0.0163(18) -0.0110(18)
O2 0.026(2) 0.031(2) 0.040(2) 0.0024(16) 0.0141(17) 0.0019(17)
O3 0.049(2) 0.034(2) 0.029(2) 0.0141(18) 0.0137(18) 0.0091(17)
O1W 0.029(2) 0.035(2) 0.037(3) 0.0016(18) 0.0123(18) 0.0023(19)
N1 0.022(2) 0.028(2) 0.018(2) 0.0001(19) 0.0033(17) 0.0007(18)
N2 0.026(2) 0.029(2) 0.030(2) -0.003(2) 0.0094(19) 0.000(2)
C1 0.024(3) 0.034(3) 0.025(3) 0.000(2) 0.006(2) 0.003(2)
C2 0.049(4) 0.034(3) 0.020(3) 0.009(3) 0.010(3) 0.002(2)
C3 0.045(4) 0.026(3) 0.020(3) 0.001(2) 0.007(2) -0.001(2)
C4 0.040(3) 0.027(3) 0.018(3) -0.006(2) 0.007(2) 0.001(2)
C5 0.048(4) 0.029(3) 0.034(3) -0.012(3) 0.010(3) -0.001(2)
C6 0.036(3) 0.037(3) 0.031(3) -0.013(3) 0.009(3) -0.004(3)
C7 0.023(3) 0.040(3) 0.024(3) -0.012(2) 0.004(2) -0.004(2)
C8 0.022(3) 0.047(4) 0.022(3) -0.003(3) 0.006(2) 0.002(2)
C9 0.029(3) 0.042(4) 0.031(3) 0.004(2) 0.014(2) 0.002(3)
C10 0.030(3) 0.032(3) 0.035(3) 0.003(2) 0.009(2) 0.002(2)
C11 0.026(3) 0.024(3) 0.017(3) -0.004(2) 0.003(2) 0.000(2)
C12 0.026(3) 0.024(3) 0.014(2) -0.003(2) 0.002(2) 0.000(2)
C13 0.056(4) 0.040(4) 0.046(4) 0.015(3) 0.013(3) 0.003(3)
C14 0.064(4) 0.029(3) 0.038(3) 0.002(3) 0.014(3) 0.003(3)
C15 0.027(3) 0.064(4) 0.042(4) -0.013(3) 0.011(3) 0.010(3)
C16 0.038(4) 0.049(4) 0.077(5) 0.007(3) 0.022(3) 0.009(4)

loop_
_atom_type_symbol
_atom_type_description
_atom_type_scat_dispersion_real
_atom_type_scat_dispersion_imag
_atom_type_scat_source
C C 0.0033 0.0016 'International Tables Vol C Tables 4.2.6.8 and 6.1.1.4'
H H 0.0000 0.0000 'International Tables Vol C Tables 4.2.6.8 and 6.1.1.4'
N N 0.0061 0.0033 'International Tables Vol C Tables 4.2.6.8 and 6.1.1.4'
O O 0.0106 0.0060 'International Tables Vol C Tables 4.2.6.8 and 6.1.1.4'
S S 0.1246 0.1234 'International Tables Vol C Tables 4.2.6.8 and 6.1.1.4'
Cd Cd -0.8075 1.2024 'International Tables Vol C Tables 4.2.6.8 and 6.1.1.4'

loop_
_geom_angle_atom_site_label_1
_geom_angle_atom_site_label_2
_geom_angle_atom_site_label_3
_geom_angle_site_symmetry_1
_geom_angle_site_symmetry_3
_geom_angle
_geom_angle_publ_flag
N1 Cd1 O1W . . 96.15(14) yes
N1 Cd1 N2 . . 71.66(14) yes
O1W Cd1 N2 . . 156.96(15) yes
N1 Cd1 O3 . 4_566 73.21(12) yes
O1W Cd1 O3 . 4_566 76.81(13) yes
N2 Cd1 O3 . 4_566 80.89(13) yes
N1 Cd1 S1 . . 156.44(10) yes
O1W Cd1 S1 . . 89.76(10) yes
N2 Cd1 S1 . . 94.46(11) yes
O3 Cd1 S1 4_566 . 86.07(9) yes
N1 Cd1 S1 . 4_565 103.97(10) yes
O1W Cd1 S1 . 4_565 104.12(10) yes
N2 Cd1 S1 . 4_565 97.89(11) yes
O3 Cd1 S1 4_566 4_565 177.15(8) yes
S1 Cd1 S1 . 4_565 96.60(3) yes
S2 S1 Cd1 . . 102.92(6) ?
S2 S1 Cd1 . 4_566 105.50(6) ?
Cd1 S1 Cd1 . 4_566 129.47(5) yes
O1 S2 O3 . . 113.9(2) ?
O1 S2 O2 . . 112.1(2) ?
O3 S2 O2 . . 110.5(2) ?
O1 S2 S1 . . 106.06(16) ?
O3 S2 S1 . . 105.92(17) ?
O2 S2 S1 . . 107.99(16) ?
S2 O3 Cd1 . 4_565 134.3(2) ?
Cd1 O1W H1WA . . 100(5) ?
Cd1 O1W H1WB . . 99(4) ?
H1WA O1W H1WB . . 113(3) ?
C1 N1 C12 . . 118.1(5) ?
C1 N1 Cd1 . . 124.6(3) ?
C12 N1 Cd1 . . 116.9(3) ?
C10 N2 C11 . . 117.9(4) ?
C10 N2 Cd1 . . 126.6(4) ?
C11 N2 Cd1 . . 115.4(3) ?
N1 C1 C2 . . 123.9(5) ?
N1 C1 H1 . . 118.0 ?
C2 C1 H1 . . 118.0 ?
C3 C2 C1 . . 119.1(5) ?
C3 C2 C13 . . 122.4(5) ?
C1 C2 C13 . . 118.4(5) ?
C2 C3 C4 . . 117.7(5) ?
C2 C3 C14 . . 121.3(5) ?
C4 C3 C14 . . 120.9(5) ?
C12 C4 C5 . . 119.0(5) ?
C12 C4 C3 . . 118.7(5) ?
C5 C4 C3 . . 122.3(5) ?
C6 C5 C4 . . 121.4(5) ?
C6 C5 H5 . . 119.3 ?
C4 C5 H5 . . 119.3 ?
C5 C6 C7 . . 121.7(5) ?
C5 C6 H6 . . 119.2 ?
C7 C6 H6 . . 119.2 ?
C11 C7 C8 . . 118.6(5) ?
C11 C7 C6 . . 118.1(5) ?
C8 C7 C6 . . 123.4(5) ?
C9 C8 C7 . . 118.3(5) ?
C9 C8 C15 . . 121.9(5) ?
C7 C8 C15 . . 119.8(5) ?
C8 C9 C10 . . 118.5(5) ?
C8 C9 C16 . . 121.9(5) ?
C10 C9 C16 . . 119.6(5) ?
N2 C10 C9 . . 124.5(5) ?
N2 C10 H10 . . 117.7 ?
C9 C10 H10 . . 117.7 ?
N2 C11 C7 . . 122.1(5) ?
N2 C11 C12 . . 117.6(4) ?
C7 C11 C12 . . 120.3(5) ?
N1 C12 C4 . . 122.4(5) ?
N1 C12 C11 . . 118.0(4) ?
C4 C12 C11 . . 119.6(5) ?
C2 C13 H13A . . 109.5 ?
C2 C13 H13B . . 109.5 ?
H13A C13 H13B . . 109.5 ?
C2 C13 H13C . . 109.5 ?
H13A C13 H13C . . 109.5 ?
H13B C13 H13C . . 109.5 ?
C3 C14 H14A . . 109.5 ?
C3 C14 H14B . . 109.5 ?
H14A C14 H14B . . 109.5 ?
C3 C14 H14C . . 109.5 ?
H14A C14 H14C . . 109.5 ?
H14B C14 H14C . . 109.5 ?
C8 C15 H15A . . 109.5 ?
C8 C15 H15B . . 109.5 ?
H15A C15 H15B . . 109.5 ?
C8 C15 H15C . . 109.5 ?
H15A C15 H15C . . 109.5 ?
H15B C15 H15C . . 109.5 ?
C9 C16 H16A . . 109.5 ?
C9 C16 H16B . . 109.5 ?
H16A C16 H16B . . 109.5 ?
C9 C16 H16C . . 109.5 ?
H16A C16 H16C . . 109.5 ?
H16B C16 H16C . . 109.5 ?

loop_
_geom_bond_atom_site_label_1
_geom_bond_atom_site_label_2
_geom_bond_site_symmetry_2
_geom_bond_distance
_geom_bond_publ_flag
Cd1 N1 . 2.292(4) y
Cd1 O1W . 2.327(4) y
Cd1 N2 . 2.340(4) y
Cd1 O3 4_566 2.583(4) y
Cd1 S1 . 2.6394(14) y
Cd1 S1 4_565 2.6521(14) y
S1 S2 . 2.0719(18) y
S2 O1 . 1.438(4) y
S2 O3 . 1.454(4) y
S2 O2 . 1.468(4) y
O1W H1WA . 0.86(4) ?
O1W H1WB . 0.85(3) ?
N1 C1 . 1.321(6) ?
N1 C12 . 1.352(6) ?
N2 C10 . 1.319(6) ?
N2 C11 . 1.354(6) ?
C1 C2 . 1.393(7) ?
C1 H1 . 0.9300 ?
C2 C3 . 1.378(8) ?
C2 C13 . 1.522(7) ?
C3 C4 . 1.426(7) ?
C3 C14 . 1.492(7) ?
C4 C12 . 1.392(7) ?
C4 C5 . 1.420(7) ?
C5 C6 . 1.352(8) ?
C5 H5 . 0.9300 ?
C6 C7 . 1.425(7) ?
C6 H6 . 0.9300 ?
C7 C11 . 1.400(7) ?
C7 C8 . 1.414(7) ?
C8 C9 . 1.383(8) ?
C8 C15 . 1.500(7) ?
C9 C10 . 1.386(7) ?
C9 C16 . 1.511(8) ?
C10 H10 . 0.9300 ?
C11 C12 . 1.449(7) ?
C13 H13A . 0.9600 ?
C13 H13B . 0.9600 ?
C13 H13C . 0.9600 ?
C14 H14A . 0.9600 ?
C14 H14B . 0.9600 ?
C14 H14C . 0.9600 ?
C15 H15A . 0.9600 ?
C15 H15B . 0.9600 ?
C15 H15C . 0.9600 ?
C16 H16A . 0.9600 ?
C16 H16B . 0.9600 ?
C16 H16C . 0.9600 ?

loop_
_geom_hbond_atom_site_label_D
_geom_hbond_atom_site_label_H
_geom_hbond_atom_site_label_A
_geom_hbond_site_symmetry_A
_geom_hbond_distance_DH
_geom_hbond_distance_HA
_geom_hbond_distance_DA
_geom_hbond_angle_DHA
O1W H1WB O2 4_566 0.85(3) 1.98(3) 2.831(5) 172(6)
O1W H1WA O2 . 0.86(4) 1.89(3) 2.701(5) 157(6)
C14 H14B Cg2 3_555 0.96 2.90 3.492(6) 121
C14 H14C Cg2 3_556 0.96 2.97 3.877(6) 159
